data_4319273
loop_
_publ_author_name
'Alexander J. Blake'
'Philip E. Collier'
'Lutz H. Gade'
'Philip Mountford'
'Julian Lloyd'
'Stephen M. Pugh'
'Martin Schubart'
'Michael E. G. Skinner'
'Dominique J. M. Tr\"osch'

_publ_contact_author
;
 Professor L H Gade
 Laboratoire de Chimie Organometallique et de Catalyse
 Institut Le Bel
 Universite Louis Pasteur
 4 rue Blaise Pascal
 67070 Strasbourg Cedex
 FRANCE
;
_publ_contact_author_email Gade@chimie.u-strasbg.fr
_publ_section_title
;
 Group 4 Imido Complexes Stabilized by a Tridentate Diamido-Donor Ligand
;
_journal_name_full 'Inorganic Chemistry'
_journal_page_first 870
_journal_page_last 877
_journal_paper_doi 10.1021/ic0005644
_journal_volume 40
_journal_year 2001
_chemical_compound_source
;

 Sublimation of [Ti(N-2,6-C6H3-i-Pr2){MeC(2-NC5H4)(CH2NSiMe3)2}(py)]

;
_chemical_formula_moiety ' C27 H46 N4 Si2 Ti1 '
_chemical_formula_sum 'C27 H46 N4 Si2 Ti'
_chemical_formula_weight 530.76
_chemical_name_systematic
;

 [{(2-NC5H4)CMe(CH2NSiMe3)2}Ti(N-2,6-C6H3-i-Pr2)]

;
_space_group_IT_number 14
_symmetry_cell_setting monoclinic
_symmetry_space_group_name_Hall '-P 2yn'
_symmetry_space_group_name_H-M 'P 1 21/n 1'
_atom_sites_solution_hydrogens geom
_atom_sites_solution_primary 'direct methods (SIR92)'
_cell_angle_alpha 90
_cell_angle_beta 103.294(2)
_cell_angle_gamma 90
_cell_formula_units_Z 4
_cell_length_a 10.7730(4)
_cell_length_b 15.9220(6)
_cell_length_c 18.7080(4)
_cell_measurement_reflns_used 18642
_cell_measurement_temperature 150
_cell_measurement_theta_max 27
_cell_measurement_theta_min 0
_cell_volume 3122.95(18)
_computing_cell_refinement
;

DIP2000 software 'DENZO' (Otwinowski & Minor, 1996)

;
_computing_data_collection 'DIP2000 software Xpress (MAC Science, 1989)'
_computing_data_reduction
;

DIP2000 software 'DENZO' (Otwinowski & Minor, 1996)

;
_computing_molecular_graphics 'SHELXTL/PC (Sheldrick, 1994)'
_computing_publication_material
;

CRYSTALS Issue 10 (Watkin et al, 1996)

;
_computing_structure_refinement
;

CRYSTALS Issue 10 (Watkin et al, 1996)

;
_computing_structure_solution 'SIR92 (Altomare, et al, 1994)'
_diffrn_ambient_temperature 150
_diffrn_measurement_device_type 'Enraf-nonius DIP2000'
_diffrn_measurement_method \w
_diffrn_radiation_monochromator graphite
_diffrn_radiation_type 'Mo K\a'
_diffrn_radiation_wavelength 0.71073
_diffrn_reflns_av_R_equivalents 0.032
_diffrn_reflns_av_sigmaI/netI 0.049
_diffrn_reflns_limit_h_max 13
_diffrn_reflns_limit_h_min 0
_diffrn_reflns_limit_k_max 19
_diffrn_reflns_limit_k_min 0
_diffrn_reflns_limit_l_max 22
_diffrn_reflns_limit_l_min -22
_diffrn_reflns_number 18642
_diffrn_reflns_theta_max 26.26
_diffrn_reflns_theta_min 1.70
_diffrn_standards_decay_% 'not measured'
_diffrn_standards_interval_count 'not measured'
_diffrn_standards_interval_time 'not measured'
_diffrn_standards_number 'not measured'
_exptl_absorpt_coefficient_mu 0.36
_exptl_absorpt_correction_T_max 0.839
_exptl_absorpt_correction_T_min 0.839
_exptl_absorpt_correction_type multi-scan
_exptl_crystal_colour orange
_exptl_crystal_density_diffrn 1.13
_exptl_crystal_density_meas ?
_exptl_crystal_density_method none
_exptl_crystal_description block
_exptl_crystal_F_000 1144
_exptl_crystal_size_max 0.60
_exptl_crystal_size_mid 0.50
_exptl_crystal_size_min 0.50
_refine_diff_density_max 0.42
_refine_diff_density_min -0.28
_refine_ls_abs_structure_Flack none
_refine_ls_extinction_coef none
_refine_ls_extinction_method none
_refine_ls_goodness_of_fit_obs 1.041
_refine_ls_hydrogen_treatment 'riding model'
_refine_ls_matrix_type full
_refine_ls_number_parameters 307
_refine_ls_number_reflns 4721
_refine_ls_number_restraints 0
_refine_ls_R_factor_obs 0.0372
_refine_ls_shift/esd_max 0.0008
_refine_ls_structure_factor_coef F
_refine_ls_weighting_scheme 'Chebychev polynomial'
_refine_ls_wR_factor_obs 0.0404
_reflns_limit_h_max 13
_reflns_limit_h_min -13
_reflns_limit_k_max 19
_reflns_limit_k_min 0
_reflns_limit_l_max 22
_reflns_limit_l_min 0
_reflns_number_observed 4721
_reflns_number_total 6031
_reflns_observed_criterion >3\s(I)
_cod_data_source_file ic0005644_1.cif
_cod_data_source_block COMPOUND_7
_cod_depositor_comments
;
The following automatic conversions were performed:

'_symmetry_cell_setting' value 'Monoclinic ' changed to 'monoclinic'
according to the built-in table from CIF Core dictionary named
'cif_core.dic' version 2.4.1 from 2010-06-29.

Automatic conversion script
Id: cif_fix_values 1646 2011-03-28 12:23:43Z adriana 

The following automatic conversions were performed:

'_exptl_crystal_density_meas' value 'not measured' was changed to '?'
- the value is perceived as not measured.

Automatic conversion script
Id: cif_fix_values 3008 2015-01-20 13:52:24Z robertas 

The following automatic conversions were performed:

'_atom_sites_solution_hydrogens' value 'geometric' was changed to
'geom'.

Automatic conversion script
Id: cif_fix_values 6452 2018-10-05 10:23:21Z andrius 

The following automatic conversions were performed:

data name '_diffrn_measurement_device-type' was replaced with
'_diffrn_measurement_device_type' as specified in the replacement
file 'data/replacement-values/replacement_tags.lst'.

Automatic conversion script
Id: cif_correct_tags 9268 2022-04-12 08:56:07Z antanas 
;
_cod_original_cell_volume 3122.95
_cod_original_sg_symbol_H-M 'P 1 21/n 1 '
_cod_original_formula_sum ' C27 H46 N4 Si2 Ti1 '
_cod_database_code 4319273

loop_
_symmetry_equiv_pos_as_xyz
x,y,z
-x,-y,-z
-x+1/2,y+1/2,-z+1/2
x+1/2,-y+1/2,z+1/2

loop_
_atom_site_aniso_label
_atom_site_aniso_U_11
_atom_site_aniso_U_22
_atom_site_aniso_U_33
_atom_site_aniso_U_23
_atom_site_aniso_U_13
_atom_site_aniso_U_12
Ti1 0.0240(1) 0.0256(2) 0.0242(2) -0.0026(1) 0.0025(1) 0.0036(1)
N1 0.0250(7) 0.0340(8) 0.0293(8) -0.0023(6) 0.0053(5) -0.0007(6)
N2 0.0361(8) 0.0277(7) 0.0324(8) -0.0015(6) 0.0017(6) 0.0065(6)
N3 0.0298(7) 0.0269(7) 0.0284(8) -0.0018(5) 0.0053(6) 0.0057(5)
N4 0.0277(7) 0.0341(8) 0.0329(8) -0.0061(6) 0.0039(6) 0.0018(6)
Si1 0.0404(3) 0.0260(2) 0.0456(3) -0.0029(2) 0.0038(2) 0.0062(2)
Si2 0.0266(2) 0.0255(2) 0.0381(3) 0.0004(2) 0.0061(2) 0.0024(2)
C1 0.0293(8) 0.0248(8) 0.0243(8) 0.0011(6) 0.0031(6) -0.0006(6)
C2 0.0318(9) 0.0291(8) 0.0303(9) -0.0010(7) 0.0060(7) -0.0015(7)
C3 0.044(1) 0.043(1) 0.030(1) -0.0059(8) 0.0116(8) -0.0060(8)
C4 0.051(1) 0.046(1) 0.027(1) -0.0077(8) 0.0022(8) -0.0158(9)
C5 0.0340(9) 0.041(1) 0.034(1) -0.0013(8) -0.0003(8) -0.0110(8)
C6 0.0304(8) 0.0279(8) 0.0312(9) 0.0005(7) 0.0031(7) -0.0039(7)
C7 0.0319(9) 0.041(1) 0.031(1) -0.0033(7) 0.0093(7) 0.0022(7)
C8 0.037(1) 0.059(1) 0.041(1) 0.0027(9) 0.0103(8) -0.0096(9)
C9 0.042(1) 0.062(1) 0.064(2) -0.013(1) 0.014(1) 0.011(1)
C10 0.0279(8) 0.046(1) 0.035(1) -0.0026(8) 0.0041(7) -0.0037(7)
C11 0.077(2) 0.066(2) 0.052(1) 0.011(1) 0.034(1) -0.001(1)
C12 0.034(1) 0.074(2) 0.055(1) 0.005(1) 0.0111(9) 0.007(1)
C13 0.042(1) 0.049(1) 0.043(1) -0.0086(9) 0.0142(9) -0.0055(9)
C14 0.045(1) 0.062(1) 0.067(2) -0.008(1) 0.023(1) -0.014(1)
C15 0.037(1) 0.069(2) 0.074(2) -0.017(1) 0.009(1) -0.015(1)
C16 0.035(1) 0.055(1) 0.050(1) -0.014(1) -0.0034(9) -0.0015(9)
C17 0.0266(8) 0.0327(9) 0.038(1) -0.0085(7) -0.0008(7) 0.0078(7)
C18 0.0372(9) 0.0320(9) 0.0288(9) -0.0043(7) -0.0019(7) 0.0096(7)
C19 0.050(1) 0.033(1) 0.031(1) 0.0002(7) -0.0030(8) 0.0117(8)
C20 0.0386(9) 0.0352(9) 0.0271(9) -0.0023(7) 0.0071(7) 0.0081(7)
C21 0.056(1) 0.045(1) 0.031(1) -0.0059(8) -0.0072(9) 0.0151(9)
C22 0.068(2) 0.036(1) 0.066(2) -0.012(1) -0.006(1) 0.000(1)
C23 0.084(2) 0.035(1) 0.073(2) 0.012(1) 0.002(1) 0.004(1)
C24 0.052(1) 0.090(2) 0.074(2) -0.010(2) 0.019(1) 0.024(1)
C25 0.045(1) 0.040(1) 0.055(1) -0.0018(9) -0.003(1) 0.0087(9)
C26 0.044(1) 0.041(1) 0.093(2) 0.018(1) 0.014(1) -0.005(1)
C27 0.054(1) 0.049(1) 0.054(1) -0.006(1) 0.017(1) 0.016(1)

loop_
_atom_site_label
_atom_site_fract_x
_atom_site_fract_y
_atom_site_fract_z
_atom_site_U_iso_or_equiv
_atom_site_occupancy
_atom_site_thermal_displace_type
Ti1 0.09067(3) 0.14924(2) 0.38527(2) 0.0251 1.0000 Uani
N1 0.0131(1) 0.13071(9) 0.29369(8) 0.0296 1.0000 Uani
N2 0.1716(1) 0.05600(9) 0.44209(8) 0.0331 1.0000 Uani
N3 0.0284(1) 0.22927(9) 0.44596(8) 0.0286 1.0000 Uani
N4 0.2645(1) 0.2172(1) 0.39915(8) 0.0321 1.0000 Uani
Si1 0.21457(5) -0.04231(3) 0.41697(3) 0.0383 1.0000 Uani
Si2 -0.06035(4) 0.32070(3) 0.42603(3) 0.0303 1.0000 Uani
C1 -0.0414(2) 0.1011(1) 0.22462(9) 0.0266 1.0000 Uani
C2 0.0353(2) 0.0835(1) 0.1742(1) 0.0306 1.0000 Uani
C3 -0.0208(2) 0.0531(1) 0.1045(1) 0.0386 1.0000 Uani
C4 -0.1508(2) 0.0398(1) 0.0832(1) 0.0421 1.0000 Uani
C5 -0.2262(2) 0.0560(1) 0.1320(1) 0.0379 1.0000 Uani
C6 -0.1751(2) 0.0857(1) 0.2027(1) 0.0304 1.0000 Uani
C7 0.1784(2) 0.0998(1) 0.1953(1) 0.0344 1.0000 Uani
C8 0.2091(2) 0.1832(1) 0.1622(1) 0.0457 1.0000 Uani
C9 0.2572(2) 0.0287(2) 0.1740(1) 0.0553 1.0000 Uani
C10 -0.2596(2) 0.0988(1) 0.2564(1) 0.0366 1.0000 Uani
C11 -0.2915(3) 0.0151(2) 0.2872(2) 0.0618 1.0000 Uani
C12 -0.3820(2) 0.1471(2) 0.2237(1) 0.0543 1.0000 Uani
C13 0.3177(2) 0.2533(1) 0.3489(1) 0.0440 1.0000 Uani
C14 0.4294(2) 0.2987(2) 0.3675(2) 0.0563 1.0000 Uani
C15 0.4875(2) 0.3070(2) 0.4405(2) 0.0607 1.0000 Uani
C16 0.4333(2) 0.2701(1) 0.4929(1) 0.0488 1.0000 Uani
C17 0.3203(2) 0.2251(1) 0.4718(1) 0.0337 1.0000 Uani
C18 0.2507(2) 0.1850(1) 0.5251(1) 0.0342 1.0000 Uani
C19 0.2405(2) 0.0877(1) 0.5143(1) 0.0400 1.0000 Uani
C20 0.1176(2) 0.2284(1) 0.5187(1) 0.0337 1.0000 Uani
C21 0.3227(2) 0.1984(1) 0.6054(1) 0.0465 1.0000 Uani
C22 0.0873(3) -0.0846(1) 0.3406(1) 0.0603 1.0000 Uani
C23 0.2443(3) -0.1158(2) 0.4966(2) 0.0665 1.0000 Uani
C24 0.3666(2) -0.0333(2) 0.3854(2) 0.0711 1.0000 Uani
C25 -0.1963(2) 0.3058(1) 0.3466(1) 0.0491 1.0000 Uani
C26 0.0471(2) 0.4055(1) 0.4072(2) 0.0597 1.0000 Uani
C27 -0.1239(2) 0.3528(2) 0.5073(1) 0.0516 1.0000 Uani
H31 0.0318(2) 0.0415(1) 0.0706(1) 0.0520 1.0000 Uiso
H41 -0.1888(2) 0.0192(1) 0.0349(1) 0.0534 1.0000 Uiso
H51 -0.3165(2) 0.0464(1) 0.1172(1) 0.0483 1.0000 Uiso
H71 0.2022(2) 0.1022(1) 0.2479(1) 0.0469 1.0000 Uiso
H81 0.2993(2) 0.1935(1) 0.1757(1) 0.0613 1.0000 Uiso
H82 0.1649(2) 0.2280(1) 0.1800(1) 0.0613 1.0000 Uiso
H83 0.1816(2) 0.1800(1) 0.1097(1) 0.0613 1.0000 Uiso
H91 0.3464(2) 0.0419(2) 0.1887(1) 0.0743 1.0000 Uiso
H92 0.2406(2) -0.0224(2) 0.1974(1) 0.0743 1.0000 Uiso
H93 0.2334(2) 0.0217(2) 0.1216(1) 0.0743 1.0000 Uiso
H101 -0.2112(2) 0.1335(1) 0.2948(1) 0.0488 1.0000 Uiso
H111 -0.3446(3) 0.0244(2) 0.3212(2) 0.0901 1.0000 Uiso
H112 -0.2137(3) -0.0116(2) 0.3121(2) 0.0901 1.0000 Uiso
H113 -0.3355(3) -0.0204(2) 0.2479(2) 0.0901 1.0000 Uiso
H121 -0.4309(2) 0.1537(2) 0.2602(1) 0.0703 1.0000 Uiso
H122 -0.3614(2) 0.2013(2) 0.2073(1) 0.0703 1.0000 Uiso
H123 -0.4309(2) 0.1160(2) 0.1828(1) 0.0703 1.0000 Uiso
H131 0.2769(2) 0.2468(1) 0.2979(1) 0.0609 1.0000 Uiso
H141 0.4652(2) 0.3247(2) 0.3305(2) 0.0744 1.0000 Uiso
H151 0.5657(2) 0.3380(2) 0.4549(2) 0.0756 1.0000 Uiso
H161 0.4736(2) 0.2760(1) 0.5440(1) 0.0625 1.0000 Uiso
H191 0.1977(2) 0.0661(1) 0.5501(1) 0.0501 1.0000 Uiso
H192 0.3257(2) 0.0657(1) 0.5237(1) 0.0501 1.0000 Uiso
H201 0.1339(2) 0.2858(1) 0.5338(1) 0.0449 1.0000 Uiso
H202 0.0759(2) 0.2003(1) 0.5521(1) 0.0449 1.0000 Uiso
H211 0.2757(2) 0.1722(1) 0.6371(1) 0.0577 1.0000 Uiso
H212 0.3308(2) 0.2574(1) 0.6160(1) 0.0577 1.0000 Uiso
H213 0.4060(2) 0.1736(1) 0.6133(1) 0.0577 1.0000 Uiso
H221 0.1113(3) -0.1393(1) 0.3267(1) 0.0722 1.0000 Uiso
H222 0.0088(3) -0.0887(1) 0.3564(1) 0.0722 1.0000 Uiso
H223 0.0760(3) -0.0474(1) 0.2992(1) 0.0722 1.0000 Uiso
H231 0.2681(3) -0.1699(2) 0.4815(2) 0.0801 1.0000 Uiso
H232 0.3117(3) -0.0942(2) 0.5350(2) 0.0801 1.0000 Uiso
H233 0.1678(3) -0.1209(2) 0.5143(2) 0.0801 1.0000 Uiso
H241 0.3911(2) -0.0878(2) 0.3715(2) 0.0949 1.0000 Uiso
H242 0.4327(2) -0.0113(2) 0.4243(2) 0.0949 1.0000 Uiso
H243 0.3537(2) 0.0038(2) 0.3439(2) 0.0949 1.0000 Uiso
H251 -0.2438(2) 0.3572(1) 0.3368(1) 0.0635 1.0000 Uiso
H252 -0.2506(2) 0.2621(1) 0.3575(1) 0.0635 1.0000 Uiso
H253 -0.1651(2) 0.2903(1) 0.3043(1) 0.0635 1.0000 Uiso
H261 -0.0001(2) 0.4568(1) 0.3961(2) 0.0757 1.0000 Uiso
H262 0.1153(2) 0.4134(1) 0.4498(2) 0.0757 1.0000 Uiso
H263 0.0818(2) 0.3899(1) 0.3662(2) 0.0757 1.0000 Uiso
H271 -0.1728(2) 0.4034(2) 0.4960(1) 0.0729 1.0000 Uiso
H272 -0.0542(2) 0.3622(2) 0.5488(1) 0.0729 1.0000 Uiso
H273 -0.1774(2) 0.3088(2) 0.5185(1) 0.0729 1.0000 Uiso

loop_
_atom_type_symbol
_atom_type_scat_dispersion_real
_atom_type_scat_dispersion_imag
_atom_type_scat_Cromer_Mann_a1
_atom_type_scat_Cromer_Mann_b1
_atom_type_scat_Cromer_Mann_a2
_atom_type_scat_Cromer_Mann_b2
_atom_type_scat_Cromer_Mann_a3
_atom_type_scat_Cromer_Mann_b3
_atom_type_scat_Cromer_Mann_a4
_atom_type_scat_Cromer_Mann_b4
_atom_type_scat_Cromer_Mann_c
_atom_type_scat_source
'C   ' 0.0020 0.0020 2.3100 20.8439 1.0200 10.2075 1.5886 0.5687 0.8650 51.6512 0.2156 International_Tables_Vol_IV_Table_2.2B
'H   ' 0.0000 0.0000 0.4930 10.5109 0.3229 26.1257 0.1402 3.1424 0.0408 57.7997 0.0030 International_Tables_Vol_IV_Table_2.2B
'N   ' 0.0040 0.0030 12.2126 0.0057 3.1322 9.8933 2.0125 28.9975 1.1663 0.5826 -11.5290 International_Tables_Vol_IV_Table_2.2B
'Si  ' 0.0720 0.0710 6.2915 2.4386 3.0353 32.3337 1.9891 0.6785 1.5410 81.6937 1.1407 International_Tables_Vol_IV_Table_2.2B
'Ti  ' 0.2480 0.4460 9.7595 7.8508 7.3558 0.5000 1.6991 35.6338 1.9021 116.1050 1.2807 International_Tables_Vol_IV_Table_2.2B

loop_
_geom_angle_atom_site_label_1
_geom_angle_site_symmetry_1
_geom_angle_atom_site_label_2
_geom_angle_site_symmetry_2
_geom_angle_atom_site_label_3
_geom_angle_site_symmetry_3
_geom_angle
_geom_angle_publ_flag
N1 . Ti1 . N2 . 117.82(7) yes
N1 . Ti1 . N3 . 122.40(6) yes
N2 . Ti1 . N3 . 111.17(6) yes
N1 . Ti1 . N4 . 114.46(6) yes
N2 . Ti1 . N4 . 92.94(6) yes
N3 . Ti1 . N4 . 90.44(6) yes
Ti1 . N1 . C1 . 169.5(1) yes
Ti1 . N2 . Si1 . 131.87(9) yes
Ti1 . N2 . C19 . 108.2(1) yes
Si1 . N2 . C19 . 116.7(1) yes
Ti1 . N3 . Si2 . 132.66(9) yes
Ti1 . N3 . C20 . 107.2(1) yes
Si2 . N3 . C20 . 114.6(1) yes
Ti1 . N4 . C13 . 129.8(1) yes
Ti1 . N4 . C17 . 110.1(1) yes
C13 . N4 . C17 . 120.0(2) yes
N2 . Si1 . C22 . 109.87(9) yes
N2 . Si1 . C23 . 111.0(1) yes
C22 . Si1 . C23 . 110.3(1) yes
N2 . Si1 . C24 . 109.0(1) yes
C22 . Si1 . C24 . 109.2(1) yes
C23 . Si1 . C24 . 107.4(1) yes
N3 . Si2 . C25 . 111.18(9) yes
N3 . Si2 . C26 . 108.25(9) yes
C25 . Si2 . C26 . 110.7(1) yes
N3 . Si2 . C27 . 109.88(9) yes
C25 . Si2 . C27 . 108.5(1) yes
C26 . Si2 . C27 . 108.3(1) yes
N1 . C1 . C2 . 120.3(1) yes
N1 . C1 . C6 . 121.0(2) yes
C2 . C1 . C6 . 118.7(2) yes
C1 . C2 . C3 . 119.8(2) yes
C1 . C2 . C7 . 120.3(2) yes
C3 . C2 . C7 . 119.8(2) yes
C2 . C3 . C4 . 121.1(2) yes
C3 . C4 . C5 . 119.5(2) yes
C4 . C5 . C6 . 121.9(2) yes
C1 . C6 . C5 . 118.9(2) yes
C1 . C6 . C10 . 120.5(2) yes
C5 . C6 . C10 . 120.6(2) yes
C2 . C7 . C8 . 110.1(2) yes
C2 . C7 . C9 . 113.5(2) yes
C8 . C7 . C9 . 110.7(2) yes
C6 . C10 . C11 . 110.7(2) yes
C6 . C10 . C12 . 113.5(2) yes
C11 . C10 . C12 . 110.0(2) yes
N4 . C13 . C14 . 122.6(2) yes
C13 . C14 . C15 . 118.3(2) yes
C14 . C15 . C16 . 119.6(2) yes
C15 . C16 . C17 . 120.3(2) yes
N4 . C17 . C16 . 119.2(2) yes
N4 . C17 . C18 . 116.5(2) yes
C16 . C17 . C18 . 124.3(2) yes
C17 . C18 . C19 . 111.3(2) yes
C17 . C18 . C20 . 110.2(1) yes
C19 . C18 . C20 . 113.0(2) yes
C17 . C18 . C21 . 111.6(2) yes
C19 . C18 . C21 . 105.6(1) yes
C20 . C18 . C21 . 105.0(2) yes
N2 . C19 . C18 . 117.6(1) yes
N3 . C20 . C18 . 117.6(1) yes

loop_
_geom_bond_atom_site_label_1
_geom_bond_site_symmetry_1
_geom_bond_atom_site_label_2
_geom_bond_site_symmetry_2
_geom_bond_distance
_geom_bond_publ_flag
Ti1 . N1 . 1.750(1) yes
Ti1 . N2 . 1.915(1) yes
Ti1 . N3 . 1.927(1) yes
Ti1 . N4 . 2.126(1) yes
N1 . C1 . 1.374(2) yes
N2 . Si1 . 1.728(2) yes
N2 . C19 . 1.473(2) yes
N3 . Si2 . 1.734(1) yes
N3 . C20 . 1.475(2) yes
N4 . C13 . 1.337(3) yes
N4 . C17 . 1.360(2) yes
Si1 . C22 . 1.865(2) yes
Si1 . C23 . 1.863(3) yes
Si1 . C24 . 1.870(3) yes
Si2 . C25 . 1.846(2) yes
Si2 . C26 . 1.864(2) yes
Si2 . C27 . 1.875(2) yes
C1 . C2 . 1.418(3) yes
C1 . C6 . 1.425(2) yes
C2 . C3 . 1.393(3) yes
C2 . C7 . 1.522(2) yes
C3 . C4 . 1.382(3) yes
C4 . C5 . 1.379(3) yes
C5 . C6 . 1.394(3) yes
C6 . C10 . 1.516(3) yes
C7 . C8 . 1.532(3) yes
C7 . C9 . 1.522(3) yes
C10 . C11 . 1.522(3) yes
C10 . C12 . 1.527(3) yes
C13 . C14 . 1.378(3) yes
C14 . C15 . 1.372(4) yes
C15 . C16 . 1.381(4) yes
C16 . C17 . 1.390(3) yes
C17 . C18 . 1.518(3) yes
C18 . C19 . 1.562(3) yes
C18 . C20 . 1.571(2) yes
C18 . C21 . 1.539(3) yes
